data_7044052
loop_
_publ_author_name
'Kessler, Julie A.'
'Iluc, Vlad M.'

_publ_section_title
;
 Ni(II) Phosphine and Phosphide Complexes Supported by a PNP-Pyrrole
 Pincer Ligand
;
_journal_name_full 'Dalton Trans.'
_journal_paper_doi 10.1039/C7DT02784B
_journal_year 2017
_chemical_formula_sum 'C21 H43 F6 N Ni P4'
_chemical_formula_weight 606.15
_chemical_name_systematic
; 
 ? 
;
_space_group_IT_number 14
_symmetry_cell_setting monoclinic
_symmetry_space_group_name_Hall '-P 2yn'
_symmetry_space_group_name_H-M 'P 1 21/n 1'
_atom_sites_solution_hydrogens geom
_atom_sites_solution_primary direct
_atom_sites_solution_secondary difmap
_audit_creation_method SHELXL-97
_audit_update_record
;
2017-07-28 deposited with the CCDC.
2017-08-29 downloaded from the CCDC.
;
_cell_angle_alpha 90.00
_cell_angle_beta 94.379(3)
_cell_angle_gamma 90.00
_cell_formula_units_Z 4
_cell_length_a 8.2850(17)
_cell_length_b 15.792(3)
_cell_length_c 21.433(4)
_cell_measurement_reflns_used 5197
_cell_measurement_temperature 120(2)
_cell_measurement_theta_max 23.47
_cell_measurement_theta_min 2.57
_cell_volume 2796.0(9)
_computing_structure_refinement 'SHELXL-97 (Sheldrick, 1997)'
_computing_structure_solution 'SHELXS-97 (Sheldrick, 1990)'
_diffrn_ambient_temperature 120(2)
_diffrn_measured_fraction_theta_full 0.988
_diffrn_measured_fraction_theta_max 0.988
_diffrn_measurement_device_type 'Bruker APEX-II'
_diffrn_radiation_monochromator graphite
_diffrn_radiation_source 'fine-focus sealed tube'
_diffrn_radiation_type MoK\a
_diffrn_radiation_wavelength 0.71073
_diffrn_reflns_av_R_equivalents 0.0936
_diffrn_reflns_av_sigmaI/netI 0.0517
_diffrn_reflns_limit_h_max 9
_diffrn_reflns_limit_h_min -9
_diffrn_reflns_limit_k_max 18
_diffrn_reflns_limit_k_min -18
_diffrn_reflns_limit_l_max 25
_diffrn_reflns_limit_l_min -25
_diffrn_reflns_number 40751
_diffrn_reflns_theta_full 25.00
_diffrn_reflns_theta_max 25.00
_diffrn_reflns_theta_min 1.60
_exptl_absorpt_coefficient_mu 0.974
_exptl_absorpt_correction_T_max 0.7457
_exptl_absorpt_correction_T_min 0.6732
_exptl_absorpt_correction_type multi-scan
_exptl_absorpt_process_details 'Bruker AXS area detector scaling and absorption correction'
_exptl_crystal_density_diffrn 1.440
_exptl_crystal_density_method 'not measured'
_exptl_crystal_description block
_exptl_crystal_F_000 1272
_exptl_crystal_size_max 0.12
_exptl_crystal_size_mid 0.10
_exptl_crystal_size_min 0.09
_refine_diff_density_max 1.930
_refine_diff_density_min -1.440
_refine_diff_density_rms 0.120
_refine_ls_extinction_method none
_refine_ls_goodness_of_fit_ref 1.081
_refine_ls_hydrogen_treatment constr
_refine_ls_matrix_type full
_refine_ls_number_parameters 312
_refine_ls_number_reflns 4861
_refine_ls_number_restraints 0
_refine_ls_restrained_S_all 1.081
_refine_ls_R_factor_all 0.0839
_refine_ls_R_factor_gt 0.0649
_refine_ls_shift/su_max 0.000
_refine_ls_shift/su_mean 0.000
_refine_ls_structure_factor_coef Fsqd
_refine_ls_weighting_details 'calc w=1/[\s^2^(Fo^2^)+(0.0582P)^2^+1.1155P] where P=(Fo^2^+2Fc^2^)/3'
_refine_ls_weighting_scheme calc
_refine_ls_wR_factor_gt 0.1642
_refine_ls_wR_factor_ref 0.1713
_reflns_number_gt 3825
_reflns_number_total 4861
_reflns_threshold_expression >2sigma(I)
_cod_data_source_file c7dt02784b2.cif
_cod_data_source_block jk2_58
_cod_original_cell_volume 2796.0(10)
_cod_original_sg_symbol_H-M P2(1)/n
_cod_database_code 7044052

loop_
_symmetry_equiv_pos_as_xyz
'x, y, z'
'-x+1/2, y+1/2, -z+1/2'
'-x, -y, -z'
'x-1/2, -y-1/2, z-1/2'

loop_
_atom_site_label
_atom_site_type_symbol
_atom_site_fract_x
_atom_site_fract_y
_atom_site_fract_z
_atom_site_U_iso_or_equiv
_atom_site_adp_type
_atom_site_occupancy
_atom_site_symmetry_multiplicity
_atom_site_calc_flag
_atom_site_refinement_flags
Ni Ni 0.38187(8) 0.17841(4) 0.24940(3) 0.0158(2) Uani 1 1 d .
F1 F 0.1833(4) 0.0045(2) 0.48131(17) 0.0330(9) Uani 1 1 d .
C1 C 0.5668(8) 0.2658(4) 0.1403(3) 0.0253(13) Uani 1 1 d .
H1A H 0.6609 0.2325 0.1284 0.030 Uiso 1 1 calc R
H1B H 0.5425 0.3102 0.1082 0.030 Uiso 1 1 calc R
P1 P 0.39082(18) 0.19686(9) 0.14638(7) 0.0189(3) Uani 1 1 d .
P2 P 0.41815(18) 0.18760(9) 0.35377(7) 0.0188(3) Uani 1 1 d .
C2 C 0.5122(8) 0.2921(4) 0.3657(3) 0.0256(13) Uani 1 1 d .
H2A H 0.4306 0.3342 0.3767 0.031 Uiso 1 1 calc R
H2B H 0.5991 0.2897 0.4000 0.031 Uiso 1 1 calc R
F2 F -0.0335(4) 0.0924(2) 0.47058(16) 0.0322(9) Uani 1 1 d .
P3 P 0.21570(19) 0.06889(10) 0.24118(7) 0.0224(4) Uani 1 1 d .
F3 F -0.0540(5) -0.0415(2) 0.43384(16) 0.0363(9) Uani 1 1 d .
C3 C 0.6021(7) 0.3052(4) 0.2036(3) 0.0223(13) Uani 1 1 d .
N N 0.5234(6) 0.2722(3) 0.2524(2) 0.0194(10) Uani 1 1 d .
P4 P 0.5000 0.5000 0.5000 0.0241(5) Uani 1 2 d S
F4 F 0.6138(5) 0.4743(3) 0.4468(2) 0.0493(11) Uani 1 1 d .
C4 C 0.7039(7) 0.3684(4) 0.2256(3) 0.0238(13) Uani 1 1 d .
H4 H 0.7712 0.4020 0.2015 0.029 Uiso 1 1 calc R
P5 P 0.0000 0.0000 0.5000 0.0215(5) Uani 1 2 d S
F5 F 0.4772(5) 0.5925(2) 0.47024(18) 0.0411(10) Uani 1 1 d .
C5 C 0.6908(7) 0.3746(4) 0.2903(3) 0.0246(13) Uani 1 1 d .
H5 H 0.7483 0.4128 0.3182 0.030 Uiso 1 1 calc R
C6 C 0.5802(7) 0.3159(4) 0.3059(3) 0.0219(12) Uani 1 1 d .
F6 F 0.6534(5) 0.5328(2) 0.54307(19) 0.0432(10) Uani 1 1 d .
C11 C 0.4243(9) 0.1090(4) 0.0933(3) 0.0308(15) Uani 1 1 d .
H11 H 0.3304 0.0695 0.0949 0.037 Uiso 1 1 calc R
C12 C 0.2074(8) 0.2553(4) 0.1147(3) 0.0290(14) Uani 1 1 d .
H12 H 0.1292 0.2130 0.0952 0.035 Uiso 1 1 calc R
C13 C 0.5748(9) 0.0606(5) 0.1170(4) 0.0449(19) Uani 1 1 d .
H13A H 0.5747 0.0048 0.0971 0.067 Uiso 1 1 calc R
H13B H 0.5757 0.0537 0.1625 0.067 Uiso 1 1 calc R
H13C H 0.6713 0.0921 0.1068 0.067 Uiso 1 1 calc R
C14 C 0.4324(10) 0.1357(5) 0.0249(3) 0.047(2) Uani 1 1 d .
H14A H 0.4546 0.0859 -0.0004 0.070 Uiso 1 1 calc R
H14B H 0.5190 0.1774 0.0220 0.070 Uiso 1 1 calc R
H14C H 0.3288 0.1607 0.0095 0.070 Uiso 1 1 calc R
C15 C 0.1258(9) 0.2996(5) 0.1678(3) 0.0406(17) Uani 1 1 d .
H15A H 0.1933 0.3470 0.1837 0.061 Uiso 1 1 calc R
H15B H 0.1126 0.2591 0.2018 0.061 Uiso 1 1 calc R
H15C H 0.0194 0.3208 0.1519 0.061 Uiso 1 1 calc R
C16 C 0.2391(10) 0.3216(5) 0.0652(4) 0.049(2) Uani 1 1 d .
H16A H 0.2822 0.2938 0.0291 0.073 Uiso 1 1 calc R
H16B H 0.3179 0.3631 0.0830 0.073 Uiso 1 1 calc R
H16C H 0.1377 0.3505 0.0518 0.073 Uiso 1 1 calc R
C23 C 0.1187(8) 0.2479(4) 0.3820(3) 0.0312(15) Uani 1 1 d .
H23A H 0.1554 0.3066 0.3876 0.047 Uiso 1 1 calc R
H23B H 0.0228 0.2388 0.4052 0.047 Uiso 1 1 calc R
H23C H 0.0914 0.2370 0.3375 0.047 Uiso 1 1 calc R
C22 C 0.5784(7) 0.1144(4) 0.3853(3) 0.0221(13) Uani 1 1 d .
H22 H 0.6225 0.1372 0.4267 0.027 Uiso 1 1 calc R
C21 C 0.2543(7) 0.1874(4) 0.4067(3) 0.0211(12) Uani 1 1 d .
H21 H 0.2079 0.1290 0.4065 0.025 Uiso 1 1 calc R
C31 C 0.1216(7) 0.0302(4) 0.3093(3) 0.0250(13) Uani 1 1 d .
H31A H 0.0538 0.0748 0.3253 0.038 Uiso 1 1 calc R
H31B H 0.2057 0.0140 0.3417 0.038 Uiso 1 1 calc R
H31C H 0.0545 -0.0193 0.2976 0.038 Uiso 1 1 calc R
C26 C 0.5201(8) 0.0247(4) 0.3958(3) 0.0284(14) Uani 1 1 d .
H26A H 0.4871 -0.0015 0.3554 0.043 Uiso 1 1 calc R
H26B H 0.4277 0.0262 0.4217 0.043 Uiso 1 1 calc R
H26C H 0.6080 -0.0084 0.4171 0.043 Uiso 1 1 calc R
C25 C 0.7167(7) 0.1135(4) 0.3419(3) 0.0312(15) Uani 1 1 d .
H25A H 0.6757 0.0941 0.3002 0.047 Uiso 1 1 calc R
H25B H 0.8020 0.0751 0.3588 0.047 Uiso 1 1 calc R
H25C H 0.7609 0.1708 0.3388 0.047 Uiso 1 1 calc R
C24 C 0.3140(9) 0.2085(4) 0.4740(3) 0.0335(16) Uani 1 1 d .
H24A H 0.3586 0.2660 0.4757 0.050 Uiso 1 1 calc R
H24B H 0.3983 0.1681 0.4886 0.050 Uiso 1 1 calc R
H24C H 0.2235 0.2050 0.5007 0.050 Uiso 1 1 calc R
C32 C 0.3056(10) -0.0293(4) 0.2129(3) 0.0390(18) Uani 1 1 d .
H32A H 0.2267 -0.0755 0.2137 0.058 Uiso 1 1 calc R
H32B H 0.4024 -0.0437 0.2399 0.058 Uiso 1 1 calc R
H32C H 0.3354 -0.0209 0.1699 0.058 Uiso 1 1 calc R
C33 C 0.0364(9) 0.0812(5) 0.1878(3) 0.045(2) Uani 1 1 d .
H33A H 0.0687 0.0897 0.1452 0.067 Uiso 1 1 calc R
H33B H -0.0258 0.1303 0.2003 0.067 Uiso 1 1 calc R
H33C H -0.0306 0.0301 0.1890 0.067 Uiso 1 1 calc R

loop_
_atom_site_aniso_label
_atom_site_aniso_U_11
_atom_site_aniso_U_22
_atom_site_aniso_U_33
_atom_site_aniso_U_23
_atom_site_aniso_U_13
_atom_site_aniso_U_12
Ni 0.0179(4) 0.0153(4) 0.0147(4) 0.0002(3) 0.0040(3) -0.0033(3)
F1 0.029(2) 0.034(2) 0.038(2) 0.0045(17) 0.0140(16) -0.0005(16)
C1 0.031(3) 0.027(3) 0.020(3) 0.002(2) 0.010(3) -0.010(3)
P1 0.0204(8) 0.0203(7) 0.0162(7) 0.0025(6) 0.0035(6) -0.0035(6)
P2 0.0205(8) 0.0186(7) 0.0176(7) -0.0027(6) 0.0031(6) -0.0026(6)
C2 0.032(3) 0.023(3) 0.021(3) -0.004(2) 0.003(3) -0.010(3)
F2 0.037(2) 0.0270(19) 0.034(2) 0.0104(16) 0.0111(16) 0.0017(16)
P3 0.0278(9) 0.0223(8) 0.0173(8) -0.0003(6) 0.0030(6) -0.0104(6)
F3 0.045(2) 0.041(2) 0.0224(19) -0.0059(16) -0.0007(16) 0.0093(18)
C3 0.025(3) 0.020(3) 0.023(3) 0.003(2) 0.009(2) 0.000(2)
N 0.023(3) 0.016(2) 0.019(2) -0.0011(19) 0.004(2) -0.0025(19)
P4 0.0284(12) 0.0206(11) 0.0227(11) 0.0040(9) -0.0016(9) 0.0003(9)
F4 0.056(3) 0.050(3) 0.045(3) 0.000(2) 0.024(2) 0.009(2)
C4 0.022(3) 0.017(3) 0.034(3) 0.004(2) 0.007(3) -0.006(2)
P5 0.0243(12) 0.0214(11) 0.0193(11) 0.0015(9) 0.0051(9) 0.0004(9)
F5 0.058(3) 0.0231(19) 0.040(2) 0.0129(17) -0.0073(19) -0.0001(18)
C5 0.025(3) 0.015(3) 0.033(3) -0.006(2) 0.001(3) -0.007(2)
C6 0.025(3) 0.022(3) 0.019(3) -0.006(2) 0.003(2) 0.003(2)
F6 0.043(2) 0.034(2) 0.049(2) 0.0008(18) -0.0209(19) -0.0041(18)
C11 0.045(4) 0.026(3) 0.022(3) -0.007(3) 0.008(3) -0.008(3)
C12 0.031(4) 0.026(3) 0.029(3) 0.004(3) -0.005(3) -0.005(3)
C13 0.046(5) 0.043(4) 0.048(5) -0.010(4) 0.016(4) 0.007(3)
C14 0.068(5) 0.052(5) 0.023(4) -0.011(3) 0.019(4) -0.026(4)
C15 0.038(4) 0.035(4) 0.049(4) -0.001(3) 0.001(3) 0.012(3)
C16 0.044(5) 0.053(5) 0.049(5) 0.027(4) -0.002(4) 0.002(4)
C23 0.029(4) 0.036(4) 0.030(4) -0.001(3) 0.009(3) 0.006(3)
C22 0.023(3) 0.026(3) 0.017(3) 0.000(2) 0.003(2) 0.003(2)
C21 0.021(3) 0.025(3) 0.018(3) -0.001(2) 0.008(2) 0.000(2)
C31 0.022(3) 0.028(3) 0.026(3) 0.004(3) 0.007(2) -0.009(3)
C26 0.029(3) 0.032(3) 0.024(3) 0.004(3) 0.004(3) 0.003(3)
C25 0.018(3) 0.043(4) 0.033(4) 0.002(3) 0.006(3) 0.008(3)
C24 0.045(4) 0.041(4) 0.017(3) -0.006(3) 0.013(3) -0.007(3)
C32 0.066(5) 0.023(3) 0.030(4) -0.004(3) 0.020(3) -0.009(3)
C33 0.045(4) 0.052(5) 0.036(4) 0.018(3) -0.010(3) -0.030(4)

loop_
_atom_type_symbol
_atom_type_description
_atom_type_scat_dispersion_real
_atom_type_scat_dispersion_imag
_atom_type_scat_source
C C 0.0033 0.0016 'International Tables Vol C Tables 4.2.6.8 and 6.1.1.4'
H H 0.0000 0.0000 'International Tables Vol C Tables 4.2.6.8 and 6.1.1.4'
N N 0.0061 0.0033 'International Tables Vol C Tables 4.2.6.8 and 6.1.1.4'
F F 0.0171 0.0103 'International Tables Vol C Tables 4.2.6.8 and 6.1.1.4'
P P 0.1023 0.0942 'International Tables Vol C Tables 4.2.6.8 and 6.1.1.4'
Ni Ni 0.3393 1.1124 'International Tables Vol C Tables 4.2.6.8 and 6.1.1.4'

loop_
_geom_angle_atom_site_label_1
_geom_angle_atom_site_label_2
_geom_angle_atom_site_label_3
_geom_angle
_geom_angle_site_symmetry_1
_geom_angle_site_symmetry_3
N Ni P3 177.41(15) . .
N Ni P1 82.20(14) . .
P3 Ni P1 95.21(6) . .
N Ni P2 83.05(15) . .
P3 Ni P2 99.54(6) . .
P1 Ni P2 165.24(6) . .
C3 C1 P1 106.4(4) . .
C3 C1 H1A 110.4 . .
P1 C1 H1A 110.4 . .
C3 C1 H1B 110.4 . .
P1 C1 H1B 110.4 . .
H1A C1 H1B 108.6 . .
C11 P1 C1 104.3(3) . .
C11 P1 C12 107.9(3) . .
C1 P1 C12 108.1(3) . .
C11 P1 Ni 122.3(2) . .
C1 P1 Ni 103.59(19) . .
C12 P1 Ni 109.7(2) . .
C2 P2 C21 104.0(3) . .
C2 P2 C22 103.1(3) . .
C21 P2 C22 108.5(3) . .
C2 P2 Ni 102.7(2) . .
C21 P2 Ni 124.6(2) . .
C22 P2 Ni 111.25(19) . .
C6 C2 P2 107.0(4) . .
C6 C2 H2A 110.3 . .
P2 C2 H2A 110.3 . .
C6 C2 H2B 110.3 . .
P2 C2 H2B 110.3 . .
H2A C2 H2B 108.6 . .
C31 P3 C33 99.3(3) . .
C31 P3 C32 101.0(3) . .
C33 P3 C32 102.4(4) . .
C31 P3 Ni 120.2(2) . .
C33 P3 Ni 116.2(2) . .
C32 P3 Ni 114.8(2) . .
C4 C3 N 109.3(5) . .
C4 C3 C1 133.3(5) . .
N C3 C1 117.3(5) . .
C3 N C6 106.8(5) . .
C3 N Ni 126.9(4) . .
C6 N Ni 126.1(4) . .
F4 P4 F4 180.000(1) 3_666 .
F4 P4 F5 90.3(2) 3_666 3_666
F4 P4 F5 89.7(2) . 3_666
F4 P4 F5 89.7(2) 3_666 .
F4 P4 F5 90.3(2) . .
F5 P4 F5 180.0(3) 3_666 .
F4 P4 F6 90.4(2) 3_666 3_666
F4 P4 F6 89.6(2) . 3_666
F5 P4 F6 90.0(2) 3_666 3_666
F5 P4 F6 90.0(2) . 3_666
F4 P4 F6 89.6(2) 3_666 .
F4 P4 F6 90.4(2) . .
F5 P4 F6 90.0(2) 3_666 .
F5 P4 F6 90.0(2) . .
F6 P4 F6 180.000(1) 3_666 .
C3 C4 C5 107.4(5) . .
C3 C4 H4 126.3 . .
C5 C4 H4 126.3 . .
F3 P5 F3 180.000(1) 3_556 .
F3 P5 F1 89.8(2) 3_556 .
F3 P5 F1 90.2(2) . .
F3 P5 F1 90.2(2) 3_556 3_556
F3 P5 F1 89.8(2) . 3_556
F1 P5 F1 180.0(2) . 3_556
F3 P5 F2 90.24(19) 3_556 .
F3 P5 F2 89.76(19) . .
F1 P5 F2 90.04(18) . .
F1 P5 F2 89.96(18) 3_556 .
F3 P5 F2 89.76(19) 3_556 3_556
F3 P5 F2 90.24(19) . 3_556
F1 P5 F2 89.96(18) . 3_556
F1 P5 F2 90.04(18) 3_556 3_556
F2 P5 F2 180.0(2) . 3_556
C6 C5 C4 107.4(5) . .
C6 C5 H5 126.3 . .
C4 C5 H5 126.3 . .
C5 C6 N 109.1(5) . .
C5 C6 C2 133.6(5) . .
N C6 C2 117.3(5) . .
C13 C11 C14 111.4(6) . .
C13 C11 P1 109.5(5) . .
C14 C11 P1 114.0(5) . .
C13 C11 H11 107.2 . .
C14 C11 H11 107.2 . .
P1 C11 H11 107.2 . .
C16 C12 C15 108.1(6) . .
C16 C12 P1 114.5(5) . .
C15 C12 P1 110.4(4) . .
C16 C12 H12 107.9 . .
C15 C12 H12 107.9 . .
P1 C12 H12 107.9 . .
C11 C13 H13A 109.5 . .
C11 C13 H13B 109.5 . .
H13A C13 H13B 109.5 . .
C11 C13 H13C 109.5 . .
H13A C13 H13C 109.5 . .
H13B C13 H13C 109.5 . .
C11 C14 H14A 109.5 . .
C11 C14 H14B 109.5 . .
H14A C14 H14B 109.5 . .
C11 C14 H14C 109.5 . .
H14A C14 H14C 109.5 . .
H14B C14 H14C 109.5 . .
C12 C15 H15A 109.5 . .
C12 C15 H15B 109.5 . .
H15A C15 H15B 109.5 . .
C12 C15 H15C 109.5 . .
H15A C15 H15C 109.5 . .
H15B C15 H15C 109.5 . .
C12 C16 H16A 109.5 . .
C12 C16 H16B 109.5 . .
H16A C16 H16B 109.5 . .
C12 C16 H16C 109.5 . .
H16A C16 H16C 109.5 . .
H16B C16 H16C 109.5 . .
C21 C23 H23A 109.5 . .
C21 C23 H23B 109.5 . .
H23A C23 H23B 109.5 . .
C21 C23 H23C 109.5 . .
H23A C23 H23C 109.5 . .
H23B C23 H23C 109.5 . .
C26 C22 C25 110.1(5) . .
C26 C22 P2 114.2(4) . .
C25 C22 P2 109.5(4) . .
C26 C22 H22 107.6 . .
C25 C22 H22 107.6 . .
P2 C22 H22 107.6 . .
C24 C21 C23 111.4(5) . .
C24 C21 P2 112.5(4) . .
C23 C21 P2 110.0(4) . .
C24 C21 H21 107.6 . .
C23 C21 H21 107.6 . .
P2 C21 H21 107.6 . .
P3 C31 H31A 109.5 . .
P3 C31 H31B 109.5 . .
H31A C31 H31B 109.5 . .
P3 C31 H31C 109.5 . .
H31A C31 H31C 109.5 . .
H31B C31 H31C 109.5 . .
C22 C26 H26A 109.5 . .
C22 C26 H26B 109.5 . .
H26A C26 H26B 109.5 . .
C22 C26 H26C 109.5 . .
H26A C26 H26C 109.5 . .
H26B C26 H26C 109.5 . .
C22 C25 H25A 109.5 . .
C22 C25 H25B 109.5 . .
H25A C25 H25B 109.5 . .
C22 C25 H25C 109.5 . .
H25A C25 H25C 109.5 . .
H25B C25 H25C 109.5 . .
C21 C24 H24A 109.5 . .
C21 C24 H24B 109.5 . .
H24A C24 H24B 109.5 . .
C21 C24 H24C 109.5 . .
H24A C24 H24C 109.5 . .
H24B C24 H24C 109.5 . .
P3 C32 H32A 109.5 . .
P3 C32 H32B 109.5 . .
H32A C32 H32B 109.5 . .
P3 C32 H32C 109.5 . .
H32A C32 H32C 109.5 . .
H32B C32 H32C 109.5 . .
P3 C33 H33A 109.5 . .
P3 C33 H33B 109.5 . .
H33A C33 H33B 109.5 . .
P3 C33 H33C 109.5 . .
H33A C33 H33C 109.5 . .
H33B C33 H33C 109.5 . .

loop_
_geom_bond_atom_site_label_1
_geom_bond_atom_site_label_2
_geom_bond_distance
_geom_bond_site_symmetry_2
Ni N 1.887(5) .
Ni P3 2.2093(16) .
Ni P1 2.2340(16) .
Ni P2 2.2388(16) .
F1 P5 1.601(3) .
C1 C3 1.502(8) .
C1 P1 1.833(6) .
C1 H1A 0.9900 .
C1 H1B 0.9900 .
P1 C11 1.829(6) .
P1 C12 1.861(6) .
P2 C2 1.834(6) .
P2 C21 1.834(6) .
P2 C22 1.849(6) .
C2 C6 1.486(8) .
C2 H2A 0.9900 .
C2 H2B 0.9900 .
F2 P5 1.605(3) .
P3 C31 1.812(6) .
P3 C33 1.815(7) .
P3 C32 1.843(7) .
F3 P5 1.595(3) .
C3 C4 1.367(8) .
C3 N 1.377(7) .
N C6 1.389(7) .
P4 F4 1.586(4) 3_666
P4 F4 1.586(4) .
P4 F5 1.599(3) 3_666
P4 F5 1.599(3) .
P4 F6 1.599(4) 3_666
P4 F6 1.599(4) .
C4 C5 1.404(8) .
C4 H4 0.9500 .
P5 F3 1.595(4) 3_556
P5 F1 1.601(3) 3_556
P5 F2 1.605(3) 3_556
C5 C6 1.363(8) .
C5 H5 0.9500 .
C11 C13 1.516(10) .
C11 C14 1.530(9) .
C11 H11 1.0000 .
C12 C16 1.528(9) .
C12 C15 1.536(9) .
C12 H12 1.0000 .
C13 H13A 0.9800 .
C13 H13B 0.9800 .
C13 H13C 0.9800 .
C14 H14A 0.9800 .
C14 H14B 0.9800 .
C14 H14C 0.9800 .
C15 H15A 0.9800 .
C15 H15B 0.9800 .
C15 H15C 0.9800 .
C16 H16A 0.9800 .
C16 H16B 0.9800 .
C16 H16C 0.9800 .
C23 C21 1.537(8) .
C23 H23A 0.9800 .
C23 H23B 0.9800 .
C23 H23C 0.9800 .
C22 C26 1.518(8) .
C22 C25 1.530(8) .
C22 H22 1.0000 .
C21 C24 1.525(8) .
C21 H21 1.0000 .
C31 H31A 0.9800 .
C31 H31B 0.9800 .
C31 H31C 0.9800 .
C26 H26A 0.9800 .
C26 H26B 0.9800 .
C26 H26C 0.9800 .
C25 H25A 0.9800 .
C25 H25B 0.9800 .
C25 H25C 0.9800 .
C24 H24A 0.9800 .
C24 H24B 0.9800 .
C24 H24C 0.9800 .
C32 H32A 0.9800 .
C32 H32B 0.9800 .
C32 H32C 0.9800 .
C33 H33A 0.9800 .
C33 H33B 0.9800 .
C33 H33C 0.9800 .
